data_4083900
loop_
_publ_author_name
'Marqu\'es-Gonz\'alez, Santiago'
'Parthey, Matthias'
'Yufit, Dmitry S.'
'Howard, Judith A. K.'
'Kaupp, Martin'
'Low, Paul J.'

_publ_section_title
;
 Combined Spectroscopic and Quantum Chemical Study of [trans-Ru(C\\tb
 CC6H4R1-4)2(dppe)2]n+and [trans-Ru(C\\tb CC6H4R1-4)(C\\tb
 CC6H4R2-4)(dppe)2]n+(n= 0, 1) Complexes: Interpretations beyond the
 Lowest Energy Conformer Paradigm
;
_journal_issue 18
_journal_name_full Organometallics
_journal_page_first 4947
_journal_paper_doi 10.1021/om500265s
_journal_volume 33
_journal_year 2014
_chemical_formula_moiety 'C70 H62 O2 P4 Ru, C7 H7'
_chemical_formula_sum 'C77 H69 O2 P4 Ru'
_chemical_formula_weight 1251.27
_chemical_name_systematic
;
 ? 
;
_space_group_crystal_system triclinic
_space_group_IT_number 2
_space_group_name_Hall '-P 1'
_space_group_name_H-M_alt 'P -1'
_symmetry_space_group_name_Hall '-P 1'
_symmetry_space_group_name_H-M 'P -1'
_atom_sites_solution_hydrogens difmap
_atom_sites_solution_primary direct
_atom_sites_solution_secondary difmap
_audit_creation_date 2011-09-07
_audit_creation_method
;
  Olex2 1.1-beta
  (compiled 2011.09.06 svn.r1969, GUI svn.r3851)
;
_cell_angle_alpha 76.5760(10)
_cell_angle_beta 89.8530(10)
_cell_angle_gamma 80.9940(10)
_cell_formula_units_Z 1
_cell_length_a 9.1943(4)
_cell_length_b 12.7621(5)
_cell_length_c 13.5658(6)
_cell_measurement_reflns_used 5041
_cell_measurement_temperature 120
_cell_measurement_theta_max 30.96
_cell_measurement_theta_min 2.52
_cell_volume 1528.27(11)
_computing_cell_refinement 'SAINT v6.45A (Bruker, 2003)'
_computing_data_collection 'SMART v5.625 (Bruker, 2001)'
_computing_data_reduction 'SAINT v6.45A (Bruker, 2003)'
_computing_molecular_graphics
;
O. V. Dolomanov, L. J. Bourhis, R. J. Gildea, J. A. K. Howard and H. Puschmann,
OLEX2: a complete structure solution, refinement and analysis program.
J. Appl. Cryst. (2009). 42, 339-341.
;
_computing_publication_material
;
O. V. Dolomanov, L. J. Bourhis, R. J. Gildea, J. A. K. Howard and H. Puschmann,
OLEX2: a complete structure solution, refinement and analysis program.
J. Appl. Cryst. (2009). 42, 339-341.
;
_computing_structure_refinement
;
XL, G.M. Sheldrick, Acta Cryst.
(2008). A64, 112-122
;
_computing_structure_solution
;
XS, G.M. Sheldrick, Acta Cryst.
(2008). A64, 112-122
;
_diffrn_ambient_temperature 120
_diffrn_detector 'CCD area detector'
_diffrn_detector_area_resol_mean 5.6
_diffrn_detector_type 'Bruker SMART CCD 6000 area detector'
_diffrn_measured_fraction_theta_full 0.994
_diffrn_measured_fraction_theta_max 0.994
_diffrn_measurement_device 'three-circle diffractometer'
_diffrn_measurement_device_type 'Bruker SMART CCD 6000 area detector'
_diffrn_measurement_method '\w scans'
_diffrn_radiation_monochromator graphite
_diffrn_radiation_probe x-ray
_diffrn_radiation_type MoK\a
_diffrn_radiation_wavelength 0.71073
_diffrn_radiation_xray_symbol K-L~3~
_diffrn_reflns_av_R_equivalents 0.0243
_diffrn_reflns_av_unetI/netI 0.0328
_diffrn_reflns_limit_h_max 12
_diffrn_reflns_limit_h_min -12
_diffrn_reflns_limit_k_max 17
_diffrn_reflns_limit_k_min -17
_diffrn_reflns_limit_l_max 18
_diffrn_reflns_limit_l_min -19
_diffrn_reflns_number 20100
_diffrn_reflns_theta_full 30.00
_diffrn_reflns_theta_max 30.00
_diffrn_reflns_theta_min 1.54
_diffrn_source 'sealed X-ray tube'
_diffrn_source_current 35.0
_diffrn_source_power 1.75
_diffrn_source_target Mo
_diffrn_source_voltage 50.0
_exptl_absorpt_coefficient_mu 0.411
_exptl_absorpt_correction_T_max 0.9378
_exptl_absorpt_correction_T_min 0.3638
_exptl_absorpt_correction_type multi-scan
_exptl_absorpt_process_details
;
SADABS-2006/1 (Bruker,2006) was used for absorption correction.
R(int) was 0.0400 before and 0.0228 after correction.
The Ratio of minimum to maximum transmission is 0.3879.
The \l/2 correction factor is 0.0015.
;
_exptl_crystal_colour 'clear yellowish colourless'
_exptl_crystal_colour_lustre clear
_exptl_crystal_colour_modifier yellowish
_exptl_crystal_colour_primary colourless
_exptl_crystal_density_diffrn 1.360
_exptl_crystal_density_method 'not measured'
_exptl_crystal_description prism
_exptl_crystal_F_000 651
_exptl_crystal_size_max 0.46
_exptl_crystal_size_mid 0.18
_exptl_crystal_size_min 0.1
_refine_diff_density_max 0.980
_refine_diff_density_min -0.840
_refine_diff_density_rms 0.077
_refine_ls_extinction_method none
_refine_ls_goodness_of_fit_ref 1.052
_refine_ls_hydrogen_treatment mixed
_refine_ls_matrix_type full
_refine_ls_number_parameters 518
_refine_ls_number_reflns 8842
_refine_ls_number_restraints 0
_refine_ls_restrained_S_all 1.052
_refine_ls_R_factor_all 0.0414
_refine_ls_R_factor_gt 0.0348
_refine_ls_shift/su_max 0.000
_refine_ls_shift/su_mean 0.000
_refine_ls_structure_factor_coef Fsqd
_refine_ls_weighting_details 'calc w=1/[\s^2^(Fo^2^)+(0.0500P)^2^+0.8000P] where P=(Fo^2^+2Fc^2^)/3'
_refine_ls_weighting_scheme calc
_refine_ls_wR_factor_gt 0.0886
_refine_ls_wR_factor_ref 0.0934
_reflns_number_gt 7693
_reflns_number_total 8842
_reflns_threshold_expression >2sigma(I)
_cod_data_source_file om500265s_si_002.cif
_cod_data_source_block 3c_11srv176
_cod_database_code 4083900

loop_
_space_group_symop_id
_space_group_symop_operation_xyz
1 'x, y, z'
2 '-x, -y, -z'

loop_
_atom_site_label
_atom_site_type_symbol
_atom_site_fract_x
_atom_site_fract_y
_atom_site_fract_z
_atom_site_U_iso_or_equiv
_atom_site_adp_type
_atom_site_occupancy
_atom_site_symmetry_multiplicity
_atom_site_calc_flag
_atom_site_refinement_flags
Ru1 Ru 0.0000 0.0000 0.0000 0.01267(5) Uani 1 2 d S
P1 P 0.18673(4) -0.11475(3) 0.11265(3) 0.01377(8) Uani 1 1 d .
P2 P 0.14106(4) 0.13308(3) 0.01777(3) 0.01339(8) Uani 1 1 d .
O1 O -0.65866(15) 0.22237(11) 0.42001(10) 0.0277(3) Uani 1 1 d .
C1 C -0.14351(17) 0.04329(13) 0.10643(12) 0.0157(3) Uani 1 1 d .
C2 C -0.23349(18) 0.07126(14) 0.16506(12) 0.0180(3) Uani 1 1 d .
C3 C -0.34167(18) 0.10770(14) 0.23153(12) 0.0177(3) Uani 1 1 d .
C4 C -0.36465(19) 0.21651(15) 0.24134(14) 0.0216(3) Uani 1 1 d .
C5 C -0.4718(2) 0.25220(15) 0.30369(14) 0.0238(3) Uani 1 1 d .
C6 C -0.55733(18) 0.17995(15) 0.35918(13) 0.0214(3) Uani 1 1 d .
C7 C -0.53720(19) 0.07225(15) 0.35091(13) 0.0213(3) Uani 1 1 d .
C8 C -0.42990(19) 0.03725(14) 0.28754(13) 0.0198(3) Uani 1 1 d .
C9 C -0.7448(2) 0.14867(18) 0.47879(16) 0.0303(4) Uani 1 1 d .
C10 C 0.35419(17) -0.05300(13) 0.07802(12) 0.0162(3) Uani 1 1 d .
C11 C 0.31845(17) 0.06523(13) 0.08626(13) 0.0172(3) Uani 1 1 d .
C21 C 0.19678(18) -0.12738(13) 0.25115(12) 0.0165(3) Uani 1 1 d .
C22 C 0.08207(19) -0.08040(14) 0.30222(13) 0.0190(3) Uani 1 1 d .
C23 C 0.0951(2) -0.08997(16) 0.40662(14) 0.0244(3) Uani 1 1 d .
C24 C 0.2224(2) -0.14578(16) 0.46112(14) 0.0267(4) Uani 1 1 d .
C25 C 0.3381(2) -0.19287(15) 0.41105(14) 0.0253(4) Uani 1 1 d .
C26 C 0.3252(2) -0.18427(14) 0.30707(13) 0.0210(3) Uani 1 1 d .
C31 C 0.24068(17) -0.25871(13) 0.11014(12) 0.0167(3) Uani 1 1 d .
C32 C 0.19785(19) -0.34122(14) 0.18650(13) 0.0201(3) Uani 1 1 d .
C33 C 0.2351(2) -0.45050(15) 0.18290(14) 0.0241(3) Uani 1 1 d .
C34 C 0.3141(2) -0.47834(14) 0.10287(15) 0.0244(4) Uani 1 1 d .
C35 C 0.35617(19) -0.39704(15) 0.02664(14) 0.0224(3) Uani 1 1 d .
C36 C 0.32032(18) -0.28797(14) 0.03018(13) 0.0189(3) Uani 1 1 d .
C41 C 0.07053(17) 0.23059(13) 0.09389(12) 0.0163(3) Uani 1 1 d .
C42 C 0.00047(19) 0.33551(14) 0.04703(13) 0.0193(3) Uani 1 1 d .
C43 C -0.0602(2) 0.40764(14) 0.10463(14) 0.0219(3) Uani 1 1 d .
C44 C -0.0523(2) 0.37638(15) 0.20915(14) 0.0235(3) Uani 1 1 d .
C45 C 0.0144(2) 0.27178(15) 0.25654(14) 0.0250(4) Uani 1 1 d .
C46 C 0.0755(2) 0.19952(14) 0.19941(13) 0.0214(3) Uani 1 1 d .
C51 C 0.20413(17) 0.22289(13) -0.09484(12) 0.0160(3) Uani 1 1 d .
C52 C 0.15937(19) 0.21931(14) -0.19125(13) 0.0205(3) Uani 1 1 d .
C53 C 0.2039(2) 0.28884(16) -0.27704(14) 0.0269(4) Uani 1 1 d .
C54 C 0.2967(2) 0.36159(16) -0.26671(14) 0.0256(4) Uani 1 1 d .
C55 C 0.3440(2) 0.36516(15) -0.17052(14) 0.0253(4) Uani 1 1 d .
C56 C 0.29771(19) 0.29690(14) -0.08539(14) 0.0212(3) Uani 1 1 d .
H4 H -0.307(2) 0.2667(17) 0.2074(16) 0.020(5) Uiso 1 1 d .
H5 H -0.486(3) 0.325(2) 0.3102(18) 0.030(6) Uiso 1 1 d .
H7 H -0.594(2) 0.0235(18) 0.3903(17) 0.025(6) Uiso 1 1 d .
H8 H -0.417(2) -0.0360(18) 0.2802(17) 0.022(5) Uiso 1 1 d .
H9A H -0.801(3) 0.114(2) 0.433(2) 0.041(7) Uiso 1 1 d .
H9B H -0.682(3) 0.090(2) 0.5294(19) 0.031(6) Uiso 1 1 d .
H9C H -0.815(3) 0.193(2) 0.512(2) 0.040(7) Uiso 1 1 d .
H10A H 0.370(2) -0.0562(16) 0.0101(16) 0.016(5) Uiso 1 1 d .
H10B H 0.442(2) -0.0931(16) 0.1234(15) 0.015(5) Uiso 1 1 d .
H11A H 0.396(2) 0.1060(18) 0.0588(17) 0.023(5) Uiso 1 1 d .
H11B H 0.312(2) 0.0638(18) 0.1566(18) 0.023(5) Uiso 1 1 d .
H22 H -0.008(2) -0.0436(17) 0.2686(16) 0.018(5) Uiso 1 1 d .
H23 H 0.018(3) -0.0593(19) 0.4389(18) 0.025(6) Uiso 1 1 d .
H24 H 0.233(3) -0.154(2) 0.533(2) 0.038(7) Uiso 1 1 d .
H25 H 0.422(3) -0.2300(19) 0.4475(18) 0.026(6) Uiso 1 1 d .
H26 H 0.402(3) -0.217(2) 0.2698(19) 0.033(6) Uiso 1 1 d .
H32 H 0.143(2) -0.3229(18) 0.2421(17) 0.021(5) Uiso 1 1 d .
H33 H 0.204(3) -0.507(2) 0.2373(18) 0.030(6) Uiso 1 1 d .
H34 H 0.337(3) -0.552(2) 0.1004(18) 0.029(6) Uiso 1 1 d .
H35 H 0.409(3) -0.4127(19) -0.0278(18) 0.027(6) Uiso 1 1 d .
H36 H 0.351(2) -0.2335(18) -0.0237(17) 0.021(5) Uiso 1 1 d .
H42 H -0.007(2) 0.3587(18) -0.0212(17) 0.023(5) Uiso 1 1 d .
H43 H -0.107(2) 0.4796(18) 0.0730(16) 0.020(5) Uiso 1 1 d .
H44 H -0.096(3) 0.4286(19) 0.2462(18) 0.031(6) Uiso 1 1 d .
H45 H 0.026(3) 0.247(2) 0.332(2) 0.039(7) Uiso 1 1 d .
H46 H 0.120(3) 0.127(2) 0.2340(19) 0.034(6) Uiso 1 1 d .
H52 H 0.099(2) 0.1709(18) -0.1994(16) 0.020(5) Uiso 1 1 d .
H53 H 0.171(3) 0.287(2) -0.343(2) 0.035(6) Uiso 1 1 d .
H54 H 0.330(2) 0.4116(19) -0.3276(18) 0.025(6) Uiso 1 1 d .
H55 H 0.409(3) 0.4132(19) -0.1608(17) 0.026(6) Uiso 1 1 d .
H56 H 0.330(3) 0.299(2) -0.0192(19) 0.034(6) Uiso 1 1 d .
C1S C 0.9379(3) 0.41921(19) 0.47216(17) 0.0371(5) Uani 1 1 d .
C2S C 0.8542(3) 0.48783(18) 0.52474(16) 0.0345(4) Uani 1 1 d .
C3S C 0.9191(3) 0.56816(18) 0.55262(16) 0.0350(5) Uani 1 1 d .
C4S C 0.6919(6) 0.4829(4) 0.5445(3) 0.0382(10) Uani 0.50 1 d P
H4SA H 0.6825 0.4352 0.6113 0.057 Uiso 0.50 1 calc PR
H4SB H 0.6493 0.4539 0.4922 0.057 Uiso 0.50 1 calc PR
H4SC H 0.6394 0.5564 0.5426 0.057 Uiso 0.50 1 calc PR
H1S H 0.895(3) 0.363(2) 0.456(2) 0.044(7) Uiso 1 1 d .
H3S H 0.858(3) 0.616(2) 0.585(2) 0.037(7) Uiso 1 1 d .

loop_
_atom_site_aniso_label
_atom_site_aniso_U_11
_atom_site_aniso_U_22
_atom_site_aniso_U_33
_atom_site_aniso_U_23
_atom_site_aniso_U_13
_atom_site_aniso_U_12
Ru1 0.01249(8) 0.01315(9) 0.01275(8) -0.00436(6) 0.00108(6) -0.00126(6)
P1 0.01353(17) 0.01392(18) 0.01381(18) -0.00410(14) 0.00055(13) -0.00081(14)
P2 0.01328(17) 0.01327(17) 0.01399(18) -0.00415(14) 0.00062(13) -0.00182(13)
O1 0.0254(6) 0.0320(7) 0.0282(7) -0.0144(6) 0.0111(5) -0.0014(5)
C1 0.0161(7) 0.0142(7) 0.0167(7) -0.0033(5) -0.0021(5) -0.0025(5)
C2 0.0172(7) 0.0197(7) 0.0163(7) -0.0042(6) -0.0006(6) -0.0007(6)
C3 0.0156(7) 0.0210(8) 0.0167(7) -0.0071(6) -0.0007(5) 0.0007(6)
C4 0.0213(8) 0.0226(8) 0.0217(8) -0.0070(6) 0.0043(6) -0.0034(6)
C5 0.0255(8) 0.0222(8) 0.0256(9) -0.0109(7) 0.0035(7) -0.0014(7)
C6 0.0173(7) 0.0286(9) 0.0181(7) -0.0084(6) 0.0014(6) 0.0013(6)
C7 0.0190(7) 0.0256(8) 0.0190(8) -0.0051(6) 0.0038(6) -0.0030(6)
C8 0.0196(7) 0.0212(8) 0.0189(7) -0.0071(6) 0.0019(6) -0.0001(6)
C9 0.0274(9) 0.0360(11) 0.0243(9) -0.0057(8) 0.0098(7) 0.0021(8)
C10 0.0139(7) 0.0167(7) 0.0178(7) -0.0043(6) 0.0008(5) -0.0013(5)
C11 0.0134(7) 0.0181(7) 0.0207(8) -0.0067(6) -0.0013(6) -0.0017(6)
C21 0.0184(7) 0.0158(7) 0.0154(7) -0.0046(6) -0.0007(6) -0.0017(6)
C22 0.0203(8) 0.0193(7) 0.0185(7) -0.0064(6) 0.0013(6) -0.0041(6)
C23 0.0283(9) 0.0279(9) 0.0198(8) -0.0088(7) 0.0047(7) -0.0083(7)
C24 0.0369(10) 0.0298(9) 0.0151(8) -0.0044(7) -0.0009(7) -0.0117(8)
C25 0.0290(9) 0.0240(9) 0.0212(8) -0.0023(7) -0.0072(7) -0.0035(7)
C26 0.0230(8) 0.0196(8) 0.0191(8) -0.0039(6) -0.0029(6) -0.0010(6)
C31 0.0157(7) 0.0144(7) 0.0194(7) -0.0046(6) -0.0020(6) -0.0001(5)
C32 0.0202(7) 0.0194(8) 0.0205(8) -0.0040(6) -0.0002(6) -0.0033(6)
C33 0.0266(9) 0.0181(8) 0.0266(9) -0.0024(7) -0.0016(7) -0.0047(7)
C34 0.0261(8) 0.0149(7) 0.0318(9) -0.0072(7) -0.0048(7) 0.0005(6)
C35 0.0203(8) 0.0210(8) 0.0269(9) -0.0112(7) -0.0011(6) 0.0026(6)
C36 0.0177(7) 0.0192(8) 0.0188(7) -0.0045(6) -0.0004(6) 0.0004(6)
C41 0.0162(7) 0.0162(7) 0.0183(7) -0.0071(6) 0.0015(5) -0.0035(5)
C42 0.0213(8) 0.0182(7) 0.0183(7) -0.0050(6) -0.0018(6) -0.0019(6)
C43 0.0240(8) 0.0166(8) 0.0257(8) -0.0079(6) -0.0012(7) -0.0009(6)
C44 0.0255(8) 0.0225(8) 0.0256(9) -0.0131(7) 0.0012(7) -0.0019(7)
C45 0.0315(9) 0.0253(9) 0.0192(8) -0.0090(7) 0.0018(7) -0.0016(7)
C46 0.0269(8) 0.0176(7) 0.0193(8) -0.0049(6) 0.0006(6) -0.0010(6)
C51 0.0156(7) 0.0153(7) 0.0167(7) -0.0035(5) 0.0009(5) -0.0015(5)
C52 0.0228(8) 0.0212(8) 0.0186(8) -0.0052(6) 0.0006(6) -0.0063(6)
C53 0.0330(10) 0.0295(9) 0.0175(8) -0.0028(7) 0.0010(7) -0.0074(8)
C54 0.0264(9) 0.0258(9) 0.0216(8) 0.0018(7) 0.0038(7) -0.0058(7)
C55 0.0251(9) 0.0230(8) 0.0265(9) -0.0001(7) 0.0003(7) -0.0086(7)
C56 0.0219(8) 0.0213(8) 0.0214(8) -0.0043(6) 0.0000(6) -0.0075(6)
C1S 0.0559(14) 0.0315(11) 0.0272(10) -0.0108(8) 0.0044(9) -0.0110(10)
C2S 0.0463(12) 0.0335(11) 0.0234(9) -0.0061(8) 0.0043(8) -0.0063(9)
C3S 0.0506(13) 0.0303(10) 0.0239(9) -0.0100(8) 0.0052(9) -0.0003(9)
C4S 0.054(3) 0.034(2) 0.0247(19) -0.0006(16) -0.0029(18) -0.009(2)

loop_
_atom_type_symbol
_atom_type_description
_atom_type_scat_dispersion_real
_atom_type_scat_dispersion_imag
_atom_type_scat_source
C C 0.0033 0.0016 'International Tables Vol C Tables 4.2.6.8 and 6.1.1.4'
H H 0.0000 0.0000 'International Tables Vol C Tables 4.2.6.8 and 6.1.1.4'
O O 0.0106 0.0060 'International Tables Vol C Tables 4.2.6.8 and 6.1.1.4'
P P 0.1023 0.0942 'International Tables Vol C Tables 4.2.6.8 and 6.1.1.4'
Ru Ru -1.2594 0.8363 'International Tables Vol C Tables 4.2.6.8 and 6.1.1.4'

loop_
_geom_angle_atom_site_label_1
_geom_angle_atom_site_label_2
_geom_angle_atom_site_label_3
_geom_angle
_geom_angle_site_symmetry_1
_geom_angle_site_symmetry_3
P1 Ru1 P1 180.0 2 .
P2 Ru1 P1 98.206(14) . 2
P2 Ru1 P1 81.794(14) 2 2
P2 Ru1 P1 98.207(14) 2 .
P2 Ru1 P1 81.793(14) . .
P2 Ru1 P2 180.0 2 .
C1 Ru1 P1 98.35(4) . .
C1 Ru1 P1 81.65(4) 2 .
C1 Ru1 P1 81.65(4) . 2
C1 Ru1 P1 98.35(4) 2 2
C1 Ru1 P2 90.70(4) 2 2
C1 Ru1 P2 89.30(4) . 2
C1 Ru1 P2 90.70(4) . .
C1 Ru1 P2 89.30(4) 2 .
C1 Ru1 C1 180.0 . 2
C10 P1 Ru1 104.19(5) . .
C10 P1 C21 98.86(7) . .
C21 P1 Ru1 125.01(5) . .
C31 P1 Ru1 121.08(5) . .
C31 P1 C10 104.63(7) . .
C31 P1 C21 99.48(7) . .
C11 P2 Ru1 109.37(5) . .
C41 P2 Ru1 118.87(5) . .
C41 P2 C11 101.92(7) . .
C51 P2 Ru1 120.30(5) . .
C51 P2 C11 101.86(7) . .
C51 P2 C41 101.85(7) . .
C6 O1 C9 116.50(15) . .
C2 C1 Ru1 176.59(14) . .
C1 C2 C3 177.96(18) . .
C4 C3 C2 121.20(16) . .
C8 C3 C2 121.37(15) . .
C8 C3 C4 117.41(15) . .
C3 C4 H4 121.2(13) . .
C5 C4 C3 121.08(16) . .
C5 C4 H4 117.7(13) . .
C4 C5 C6 120.22(17) . .
C4 C5 H5 120.4(15) . .
C6 C5 H5 119.4(15) . .
O1 C6 C5 115.95(16) . .
O1 C6 C7 124.11(16) . .
C7 C6 C5 119.94(15) . .
C6 C7 C8 119.46(16) . .
C6 C7 H7 119.2(14) . .
C8 C7 H7 121.4(14) . .
C3 C8 H8 118.3(13) . .
C7 C8 C3 121.88(16) . .
C7 C8 H8 119.8(13) . .
O1 C9 H9A 110.6(15) . .
O1 C9 H9B 111.1(14) . .
O1 C9 H9C 105.5(16) . .
H9A C9 H9B 109(2) . .
H9A C9 H9C 109(2) . .
H9B C9 H9C 111(2) . .
P1 C10 H10A 105.4(12) . .
P1 C10 H10B 111.8(11) . .
C11 C10 P1 106.73(11) . .
C11 C10 H10A 110.4(12) . .
C11 C10 H10B 111.0(11) . .
H10A C10 H10B 111.4(17) . .
P2 C11 H11A 109.1(13) . .
P2 C11 H11B 110.4(13) . .
C10 C11 P2 110.78(11) . .
C10 C11 H11A 111.1(13) . .
C10 C11 H11B 106.8(13) . .
H11A C11 H11B 108.6(19) . .
C22 C21 P1 122.20(12) . .
C22 C21 C26 118.50(15) . .
C26 C21 P1 119.29(12) . .
C21 C22 C23 120.45(16) . .
C21 C22 H22 121.8(13) . .
C23 C22 H22 117.7(13) . .
C22 C23 H23 119.1(15) . .
C24 C23 C22 120.68(17) . .
C24 C23 H23 120.2(15) . .
C23 C24 C25 119.50(17) . .
C23 C24 H24 121.9(16) . .
C25 C24 H24 118.6(16) . .
C24 C25 C26 120.05(17) . .
C24 C25 H25 119.3(14) . .
C26 C25 H25 120.7(14) . .
C21 C26 H26 116.6(15) . .
C25 C26 C21 120.82(17) . .
C25 C26 H26 122.6(15) . .
C32 C31 P1 120.51(12) . .
C36 C31 P1 120.76(13) . .
C36 C31 C32 118.68(15) . .
C31 C32 H32 120.0(13) . .
C33 C32 C31 120.48(16) . .
C33 C32 H32 119.5(13) . .
C32 C33 H33 119.0(14) . .
C34 C33 C32 120.20(17) . .
C34 C33 H33 120.8(14) . .
C33 C34 H34 119.6(14) . .
C35 C34 C33 119.67(16) . .
C35 C34 H34 120.7(14) . .
C34 C35 C36 120.41(16) . .
C34 C35 H35 122.0(14) . .
C36 C35 H35 117.6(14) . .
C31 C36 H36 120.9(13) . .
C35 C36 C31 120.56(16) . .
C35 C36 H36 118.6(13) . .
C42 C41 P2 120.53(12) . .
C46 C41 P2 121.06(13) . .
C46 C41 C42 118.24(15) . .
C41 C42 H42 121.4(14) . .
C43 C42 C41 120.68(16) . .
C43 C42 H42 117.9(14) . .
C42 C43 H43 121.0(13) . .
C44 C43 C42 120.47(16) . .
C44 C43 H43 118.6(13) . .
C43 C44 C45 119.40(16) . .
C43 C44 H44 117.8(14) . .
C45 C44 H44 122.7(14) . .
C44 C45 C46 120.36(17) . .
C44 C45 H45 122.0(15) . .
C46 C45 H45 117.5(15) . .
C41 C46 H46 120.4(15) . .
C45 C46 C41 120.82(16) . .
C45 C46 H46 118.8(15) . .
C52 C51 P2 120.65(12) . .
C52 C51 C56 118.42(15) . .
C56 C51 P2 120.93(12) . .
C51 C52 C53 121.07(16) . .
C51 C52 H52 120.0(14) . .
C53 C52 H52 118.9(14) . .
C52 C53 H53 120.4(15) . .
C54 C53 C52 119.96(17) . .
C54 C53 H53 119.7(15) . .
C53 C54 C55 119.61(17) . .
C53 C54 H54 120.8(13) . .
C55 C54 H54 119.6(13) . .
C54 C55 H55 121.7(14) . .
C56 C55 C54 120.20(17) . .
C56 C55 H55 118.1(14) . .
C51 C56 H56 118.6(15) . .
C55 C56 C51 120.73(16) . .
C55 C56 H56 120.7(15) . .
C2S C1S H1S 117.9(17) . .
C3S C1S C2S 120.9(2) 2_766 .
C3S C1S H1S 121.2(17) 2_766 .
C1S C2S C4S 122.1(3) . .
C3S C2S C1S 118.2(2) . .
C3S C2S C4S 119.6(3) . .
C1S C3S C2S 120.9(2) 2_766 .
C1S C3S H3S 122.5(16) 2_766 .
C2S C3S H3S 116.5(16) . .
C2S C4S H4SA 109.5 . .
C2S C4S H4SB 109.5 . .
C2S C4S H4SC 109.5 . .
H4SA C4S H4SB 109.5 . .
H4SA C4S H4SC 109.5 . .
H4SB C4S H4SC 109.5 . .

loop_
_geom_bond_atom_site_label_1
_geom_bond_atom_site_label_2
_geom_bond_distance
_geom_bond_site_symmetry_2
Ru1 P1 2.3696(4) .
Ru1 P1 2.3696(4) 2
Ru1 P2 2.3465(4) .
Ru1 P2 2.3465(4) 2
Ru1 C1 2.0648(16) .
Ru1 C1 2.0648(16) 2
P1 C10 1.8484(16) .
P1 C21 1.8493(16) .
P1 C31 1.8347(16) .
P2 C11 1.8616(16) .
P2 C41 1.8375(16) .
P2 C51 1.8368(16) .
O1 C6 1.374(2) .
O1 C9 1.425(2) .
C1 C2 1.217(2) .
C2 C3 1.437(2) .
C3 C4 1.409(2) .
C3 C8 1.397(2) .
C4 C5 1.389(2) .
C4 H4 0.94(2) .
C5 C6 1.392(3) .
C5 H5 0.94(2) .
C6 C7 1.388(3) .
C7 C8 1.396(2) .
C7 H7 0.94(2) .
C8 H8 0.95(2) .
C9 H9A 1.03(3) .
C9 H9B 1.00(2) .
C9 H9C 0.97(3) .
C10 C11 1.523(2) .
C10 H10A 0.94(2) .
C10 H10B 1.01(2) .
C11 H11A 0.97(2) .
C11 H11B 0.95(2) .
C21 C22 1.394(2) .
C21 C26 1.406(2) .
C22 C23 1.397(2) .
C22 H22 0.94(2) .
C23 C24 1.387(3) .
C23 H23 0.91(2) .
C24 C25 1.393(3) .
C24 H24 0.96(3) .
C25 C26 1.393(2) .
C25 H25 0.92(2) .
C26 H26 0.97(3) .
C31 C32 1.399(2) .
C31 C36 1.397(2) .
C32 C33 1.395(2) .
C32 H32 0.96(2) .
C33 C34 1.388(3) .
C33 H33 0.98(2) .
C34 C35 1.386(3) .
C34 H34 0.94(2) .
C35 C36 1.391(2) .
C35 H35 0.93(2) .
C36 H36 0.96(2) .
C41 C42 1.396(2) .
C41 C46 1.393(2) .
C42 C43 1.393(2) .
C42 H42 0.90(2) .
C43 C44 1.380(3) .
C43 H43 0.95(2) .
C44 C45 1.385(3) .
C44 H44 0.96(2) .
C45 C46 1.391(2) .
C45 H45 1.00(3) .
C46 H46 0.96(3) .
C51 C52 1.385(2) .
C51 C56 1.400(2) .
C52 C53 1.393(2) .
C52 H52 0.92(2) .
C53 C54 1.385(3) .
C53 H53 0.95(3) .
C54 C55 1.389(3) .
C54 H54 1.00(2) .
C55 C56 1.386(2) .
C55 H55 0.95(2) .
C56 H56 0.95(3) .
C1S C2S 1.394(3) .
C1S C3S 1.381(3) 2_766
C1S H1S 0.94(3) .
C2S C3S 1.387(3) .
C2S C4S 1.524(5) .
C3S C1S 1.381(3) 2_766
C3S H3S 0.95(3) .
C4S H4SA 0.9800 .
C4S H4SB 0.9800 .
C4S H4SC 0.9800 .
